data_2002852
loop_
_publ_author_name
'Cuno, E'
'Mueller-Buschbaum, Hk'

_publ_section_title
;
Zur eines gemischtvalenten Oxochromats (III,IV): Sr4 Cr3 O9
;
_journal_name_full
;
Zeitschrift fuer Anorganische und Allgemeine Chemie
;
_journal_page_first 175
_journal_page_last 180
_journal_paper_doi 10.1002/zaac.19895720121
_journal_volume 572
_journal_year 1989
_chemical_formula_structural 'Sr4 Cr3 O9'
_chemical_formula_sum 'Cr3 O9 Sr4'
_chemical_name_systematic 'Strontium chromium oxide (4/3/9)'
_space_group_IT_number 143
_symmetry_cell_setting trigonal
_symmetry_Int_Tables_number 143
_symmetry_space_group_name_Hall 'P 3'
_symmetry_space_group_name_H-M 'P 3'
_cell_angle_alpha 90
_cell_angle_beta 90
_cell_angle_gamma 120
_cell_formula_units_Z 3
_cell_length_a 9.6182(11)
_cell_length_b 9.6182
_cell_length_c 7.8736(23)
_cell_volume 630.8
_refine_ls_R_factor_all 0.094
_cod_database_code 2002852

loop_
_symmetry_equiv_pos_as_xyz
x,y,z
-y,x-y,z
y-x,-x,z

loop_
_atom_site_label
_atom_site_type_symbol
_atom_site_symmetry_multiplicity
_atom_site_Wyckoff_symbol
_atom_site_fract_x
_atom_site_fract_y
_atom_site_fract_z
_atom_site_occupancy
_atom_site_attached_hydrogens
_atom_site_calc_flag
Sr1 Sr2+ 3 d 0.343(1) 0.035(1) 0. 1. 0 d
Sr2 Sr2+ 3 d 0.638(1) 0.989(1) 0.794(1) 1. 0 d
Sr3 Sr2+ 3 d 0.367(1) 0.026(1) 0.537(1) 1. 0 d
Sr4 Sr2+ 3 d 0.638(1) 0.003(1) 0.242(1) 1. 0 d
Cr1 Cr3+ 1 a 0. 0. 0.854(2) 1. 0 d
Cr2 Cr3+ 1 a 0. 0. 0.187(2) 1. 0 d
Cr3 Cr3+ 1 a 0. 0. 0.500(2) 1. 0 d
Cr4 Cr3+ 1 b 0.3333 0.6667 0.046(2) 1. 0 d
Cr5 Cr3+ 1 b 0.3333 0.6667 0.345(2) 1. 0 d
Cr6 Cr3+ 1 b 0.3333 0.6667 0.678(2) 1. 0 d
Cr7 Cr3+ 1 c 0.6667 0.3333 0.108(2) 1. 0 d
Cr8 Cr3+ 1 c 0.6667 0.3333 0.408(2) 1. 0 d
Cr9 Cr3+ 1 c 0.6667 0.3333 0.763(2) 1. 0 d
O1 O2- 3 d 0.852(1) 0.328(2) 0.277(2) 1. 0 d
O2 O2- 3 d 0.957(2) 0.826(2) 0.035(2) 1. 0 d
O3 O2- 3 d 0.489(2) 0.666(2) 0.773(2) 1. 0 d
O4 O2- 3 d 0.899(2) 0.839(2) 0.699(2) 1. 0 d
O5 O2- 3 d 0.358(2) 0.528(2) 0.476(2) 1. 0 d
O6 O2- 3 d 0.487(2) 0.317(2) 0.572(1) 1. 0 d
O7 O2- 3 d 0.010(2) 0.167(2) 0.341(2) 1. 0 d
O8 O2- 3 d 0.487(2) 0.673(2) 0.195(2) 1. 0 d
O9 O2- 3 d 0.808(2) 0.443(2) 0.917(2) 1. 0 d

loop_
_atom_type_symbol
_atom_type_oxidation_number
Sr2+ 2.000
Cr3+ 3.330
O2- -2.000

_cod_duplicate_entry 2002126
